data_4332847
loop_
_publ_author_name
'Pullarkat, Sumod A.'
'Yi, Ding'
'Li, Yongxin'
'Tan, Geok-Kheng'
'Leung, Pak-Hing'

_publ_section_title
;
 A Novel Approach toward Asymmetric Synthesis of Alcohol Functionalized
 C-Chiral Diphosphines via Two-Stage Hydrophosphination of Terminal
 Alkynols
;
_journal_issue 18
_journal_name_full 'Inorganic Chemistry'
_journal_page_first 7455
_journal_page_last 7463
_journal_paper_doi 10.1021/ic060937m
_journal_volume 45
_journal_year 2006
_chemical_formula_sum 'C28 H28 Cl4 O P2 Pd'
_chemical_formula_weight 690.64
_chemical_name_systematic
; 
 ? 
;
_space_group_IT_number 14
_symmetry_cell_setting monoclinic
_symmetry_space_group_name_Hall '-P 2ybc'
_symmetry_space_group_name_H-M 'P 1 21/c 1'
_atom_sites_solution_hydrogens geom
_atom_sites_solution_primary direct
_atom_sites_solution_secondary difmap
_audit_creation_method SHELXL-97
_cell_angle_alpha 90.00
_cell_angle_beta 107.224(5)
_cell_angle_gamma 90.00
_cell_formula_units_Z 4
_cell_length_a 19.514(5)
_cell_length_b 8.547(2)
_cell_length_c 17.987(4)
_cell_measurement_reflns_used 868
_cell_measurement_temperature 223(2)
_cell_measurement_theta_max 22.38
_cell_measurement_theta_min 2.37
_cell_volume 2865.4(12)
_computing_cell_refinement 'Bruker SMART'
_computing_data_collection 'Bruker SMART'
_computing_data_reduction 'Bruker SAINT'
_computing_molecular_graphics 'Bruker SHELXTL'
_computing_publication_material 'Bruker SHELXTL'
_computing_structure_refinement 'SHELXL-97 (Sheldrick, 1997)'
_computing_structure_solution 'SHELXS-97 (Sheldrick, 1990)'
_diffrn_ambient_temperature 223(2)
_diffrn_measured_fraction_theta_full 0.999
_diffrn_measured_fraction_theta_max 0.999
_diffrn_measurement_device_type 'CCD area detector'
_diffrn_measurement_method 'phi and omega scans'
_diffrn_radiation_monochromator graphite
_diffrn_radiation_source 'fine-focus sealed tube'
_diffrn_radiation_type MoK\a
_diffrn_radiation_wavelength 0.71073
_diffrn_reflns_av_R_equivalents 0.0729
_diffrn_reflns_av_sigmaI/netI 0.0868
_diffrn_reflns_limit_h_max 25
_diffrn_reflns_limit_h_min -25
_diffrn_reflns_limit_k_max 10
_diffrn_reflns_limit_k_min -11
_diffrn_reflns_limit_l_max 23
_diffrn_reflns_limit_l_min -17
_diffrn_reflns_number 19369
_diffrn_reflns_theta_full 27.50
_diffrn_reflns_theta_max 27.50
_diffrn_reflns_theta_min 2.19
_exptl_absorpt_coefficient_mu 1.154
_exptl_absorpt_correction_T_max 0.9134
_exptl_absorpt_correction_T_min 0.7535
_exptl_absorpt_correction_type 'Sadabs, (Sheldrick 2001)'
_exptl_crystal_colour COLOURLESS
_exptl_crystal_density_diffrn 1.601
_exptl_crystal_density_meas 0
_exptl_crystal_density_method 'not measured'
_exptl_crystal_description LONG
_exptl_crystal_F_000 1392
_exptl_crystal_size_max 0.26
_exptl_crystal_size_mid 0.14
_exptl_crystal_size_min 0.08
_refine_diff_density_max 1.035
_refine_diff_density_min -1.003
_refine_diff_density_rms 0.120
_refine_ls_extinction_method none
_refine_ls_goodness_of_fit_ref 1.111
_refine_ls_hydrogen_treatment mixed
_refine_ls_matrix_type full
_refine_ls_number_parameters 341
_refine_ls_number_reflns 6562
_refine_ls_number_restraints 8
_refine_ls_restrained_S_all 1.112
_refine_ls_R_factor_all 0.0968
_refine_ls_R_factor_gt 0.0698
_refine_ls_shift/su_max 0.000
_refine_ls_shift/su_mean 0.000
_refine_ls_structure_factor_coef Fsqd
_refine_ls_weighting_details 'calc w=1/[\s^2^(Fo^2^)+(0.0427P)^2^+4.9711P] where P=(Fo^2^+2Fc^2^)/3'
_refine_ls_weighting_scheme calc
_refine_ls_wR_factor_gt 0.1387
_refine_ls_wR_factor_ref 0.1492
_reflns_number_gt 4946
_reflns_number_total 6562
_reflns_threshold_expression >2sigma(I)
_cod_data_source_file ic060937msup4.cif
_cod_data_source_block 4261a
_cod_depositor_comments
;
The following automatic conversions were performed:

'_symmetry_cell_setting' value 'Monoclinic' changed to 'monoclinic'
according to /home/saulius/struct/CIF-dictionaries/cif_core.dic
dictionary named 'cif_core.dic' version 2.4.2 from 2011-04-26.

Automatic conversion script
Id: cif_fix_values 1891 2012-01-12 08:04:46Z andrius 
;
_cod_original_cell_volume 2865.3(12)
_cod_original_sg_symbol_H-M P2(1)/c
_cod_database_code 4332847

loop_
_symmetry_equiv_pos_as_xyz
'x, y, z'
'-x, y+1/2, -z+1/2'
'-x, -y, -z'
'x, -y-1/2, z-1/2'

loop_
_atom_site_label
_atom_site_type_symbol
_atom_site_fract_x
_atom_site_fract_y
_atom_site_fract_z
_atom_site_U_iso_or_equiv
_atom_site_adp_type
_atom_site_occupancy
_atom_site_symmetry_multiplicity
_atom_site_calc_flag
_atom_site_refinement_flags
_atom_site_disorder_assembly
_atom_site_disorder_group
Pd1 Pd 0.24039(2) 0.65775(4) 0.43998(2) 0.02724(13) Uani 1 1 d . . .
P1 P 0.27157(8) 0.42493(16) 0.49496(9) 0.0305(3) Uani 1 1 d . . .
P2 P 0.15597(9) 0.53056(18) 0.34933(10) 0.0403(4) Uani 1 1 d D . .
Cl1 Cl 0.33418(8) 0.77565(18) 0.53610(9) 0.0415(4) Uani 1 1 d . . .
Cl2 Cl 0.19843(10) 0.89799(17) 0.37803(9) 0.0501(5) Uani 1 1 d . . .
O1B O 0.0835(9) 0.0770(18) 0.4051(10) 0.055(4) Uiso 0.30 1 d PD A 2
H1BC H 0.0421 0.0415 0.3941 0.083 Uiso 0.30 1 calc PR A 2
C1B C 0.1884(13) 0.298(3) 0.4741(9) 0.029(6) Uiso 0.30 1 d PD A 2
H1BA H 0.2009 0.1879 0.4848 0.035 Uiso 0.30 1 calc PR A 2
H1BB H 0.1572 0.3316 0.5050 0.035 Uiso 0.30 1 calc PR A 2
C2B C 0.1525(9) 0.3268(13) 0.3865(10) 0.029(5) Uiso 0.30 1 d PD A 2
H2BA H 0.1809 0.2633 0.3601 0.035 Uiso 0.30 1 calc PR A 2
C3B C 0.0815(10) 0.2358(19) 0.3733(12) 0.045(5) Uiso 0.30 1 d PD A 2
H3BA H 0.0500 0.2988 0.3950 0.054 Uiso 0.30 1 calc PR A 2
H3BB H 0.0585 0.2294 0.3171 0.054 Uiso 0.30 1 calc PR A 2
O1 O 0.0864(4) 0.1588(9) 0.4420(4) 0.059(2) Uani 0.70 1 d PD A 1
H1A H 0.0538 0.1529 0.4629 0.088 Uiso 0.70 1 calc PR A 1
C1 C 0.2007(4) 0.2811(10) 0.4472(5) 0.0299(19) Uani 0.70 1 d PD A 1
H1B H 0.2236 0.1766 0.4528 0.036 Uiso 0.70 1 calc PR A 1
C2 C 0.1744(5) 0.3189(7) 0.3603(4) 0.0305(18) Uani 0.70 1 d PD A 1
H2A H 0.1306 0.2596 0.3353 0.037 Uiso 0.70 1 calc PR A 1
H2B H 0.2110 0.2902 0.3355 0.037 Uiso 0.70 1 calc PR A 1
C3 C 0.1400(5) 0.2724(11) 0.4839(5) 0.044(2) Uani 0.70 1 d PD A 1
H3A H 0.1590 0.2412 0.5386 0.053 Uiso 0.70 1 calc PR A 1
H3B H 0.1176 0.3756 0.4820 0.053 Uiso 0.70 1 calc PR A 1
C4 C 0.2888(3) 0.4241(7) 0.5992(3) 0.0343(13) Uani 1 1 d . A .
C5 C 0.2450(3) 0.5141(8) 0.6298(4) 0.0438(16) Uani 1 1 d . . .
H5 H 0.2082 0.5735 0.5961 0.053 Uiso 1 1 calc R A .
C6 C 0.2539(4) 0.5188(9) 0.7082(4) 0.0498(17) Uani 1 1 d . A .
H6 H 0.2239 0.5814 0.7282 0.060 Uiso 1 1 calc R . .
C7 C 0.3078(4) 0.4301(9) 0.7577(4) 0.0529(18) Uani 1 1 d . . .
H7 H 0.3145 0.4330 0.8116 0.064 Uiso 1 1 calc R A .
C8 C 0.3513(5) 0.3387(10) 0.7290(4) 0.065(2) Uani 1 1 d . A .
H8 H 0.3870 0.2770 0.7630 0.079 Uiso 1 1 calc R . .
C9 C 0.3427(4) 0.3366(8) 0.6485(4) 0.0489(17) Uani 1 1 d . . .
H9 H 0.3735 0.2762 0.6285 0.059 Uiso 1 1 calc R A .
C10 C 0.3469(3) 0.3379(7) 0.4724(3) 0.0338(13) Uani 1 1 d . A .
C11 C 0.3612(3) 0.1778(7) 0.4797(4) 0.0403(15) Uani 1 1 d . . .
H11 H 0.3309 0.1115 0.4974 0.048 Uiso 1 1 calc R A .
C12 C 0.4189(4) 0.1161(8) 0.4612(4) 0.0467(17) Uani 1 1 d . A .
H12 H 0.4277 0.0079 0.4661 0.056 Uiso 1 1 calc R . .
C13 C 0.4634(4) 0.2099(8) 0.4358(4) 0.0456(16) Uani 1 1 d . . .
H13 H 0.5030 0.1662 0.4236 0.055 Uiso 1 1 calc R A .
C14 C 0.4511(4) 0.3691(8) 0.4276(4) 0.0452(16) Uani 1 1 d . A .
H14 H 0.4820 0.4331 0.4096 0.054 Uiso 1 1 calc R . .
C15 C 0.3933(3) 0.4338(7) 0.4458(4) 0.0396(14) Uani 1 1 d . . .
H15 H 0.3850 0.5422 0.4404 0.048 Uiso 1 1 calc R A .
C16 C 0.0652(3) 0.5779(7) 0.3484(3) 0.0390(15) Uani 1 1 d . A .
C17 C 0.0531(4) 0.6896(8) 0.3980(4) 0.0500(18) Uani 1 1 d . . .
H17 H 0.0922 0.7407 0.4328 0.060 Uiso 1 1 calc R A .
C18 C -0.0157(4) 0.7276(9) 0.3975(5) 0.062(2) Uani 1 1 d . A .
H18 H -0.0234 0.8039 0.4318 0.074 Uiso 1 1 calc R . .
C19 C -0.0732(4) 0.6530(11) 0.3464(5) 0.065(2) Uani 1 1 d . . .
H19 H -0.1202 0.6805 0.3447 0.078 Uiso 1 1 calc R A .
C20 C -0.0619(4) 0.5400(12) 0.2985(4) 0.070(3) Uani 1 1 d . A .
H20 H -0.1012 0.4869 0.2649 0.084 Uiso 1 1 calc R . .
C21 C 0.0067(4) 0.5027(9) 0.2988(4) 0.057(2) Uani 1 1 d . . .
H21 H 0.0139 0.4251 0.2649 0.068 Uiso 1 1 calc R A .
C22 C 0.1616(4) 0.5550(8) 0.2506(4) 0.0481(18) Uani 1 1 d . A .
C23 C 0.1071(4) 0.6192(8) 0.1924(4) 0.0471(17) Uani 1 1 d . . .
H23 H 0.0648 0.6530 0.2023 0.057 Uiso 1 1 calc R A .
C24 C 0.1148(4) 0.6337(9) 0.1189(4) 0.0559(19) Uani 1 1 d . A .
H24 H 0.0772 0.6773 0.0788 0.067 Uiso 1 1 calc R . .
C25 C 0.1755(4) 0.5865(10) 0.1032(5) 0.066(2) Uani 1 1 d . . .
H25 H 0.1791 0.5956 0.0525 0.079 Uiso 1 1 calc R A .
C26 C 0.2308(5) 0.5265(12) 0.1604(5) 0.083(3) Uani 1 1 d . A .
H26 H 0.2733 0.4959 0.1500 0.099 Uiso 1 1 calc R . .
C27 C 0.2242(4) 0.5108(11) 0.2337(5) 0.079(3) Uani 1 1 d . . .
H27 H 0.2627 0.4694 0.2735 0.095 Uiso 1 1 calc R A .
C1S C 0.4145(5) 0.7671(11) 0.7439(5) 0.084(3) Uani 1 1 d . . .
H1S1 H 0.3620 0.7681 0.7301 0.100 Uiso 1 1 calc R . .
H1S2 H 0.4284 0.6845 0.7135 0.100 Uiso 1 1 calc R . .
Cl1A Cl 0.44953(17) 0.7251(3) 0.84188(14) 0.0925(8) Uani 1 1 d . . .
Cl1B Cl 0.44412(13) 0.9466(3) 0.71995(13) 0.0768(6) Uani 1 1 d . . .

loop_
_atom_site_aniso_label
_atom_site_aniso_U_11
_atom_site_aniso_U_22
_atom_site_aniso_U_33
_atom_site_aniso_U_23
_atom_site_aniso_U_13
_atom_site_aniso_U_12
Pd1 0.0309(2) 0.0184(2) 0.0264(2) 0.00134(17) -0.00066(16) -0.00207(17)
P1 0.0249(7) 0.0228(7) 0.0371(8) 0.0080(6) -0.0011(6) -0.0022(6)
P2 0.0413(9) 0.0231(7) 0.0408(9) -0.0032(7) -0.0121(7) 0.0026(6)
Cl1 0.0403(8) 0.0402(8) 0.0373(8) -0.0028(6) 0.0011(6) -0.0158(7)
Cl2 0.0763(12) 0.0240(7) 0.0386(9) 0.0071(6) -0.0004(8) 0.0057(7)
O1 0.043(4) 0.074(5) 0.058(4) -0.008(4) 0.014(3) -0.031(4)
C1 0.035(5) 0.023(4) 0.036(5) 0.006(4) 0.016(4) -0.001(3)
C2 0.039(5) 0.026(4) 0.027(4) -0.011(3) 0.010(4) -0.004(3)
C3 0.044(5) 0.048(6) 0.042(5) -0.005(4) 0.014(4) -0.013(4)
C4 0.028(3) 0.032(3) 0.041(3) 0.011(3) 0.007(3) -0.001(2)
C5 0.038(3) 0.042(4) 0.051(4) 0.009(3) 0.013(3) -0.001(3)
C6 0.047(4) 0.058(4) 0.047(4) 0.001(3) 0.017(3) -0.017(3)
C7 0.064(5) 0.060(5) 0.037(4) 0.004(3) 0.020(3) -0.015(4)
C8 0.073(5) 0.073(5) 0.036(4) 0.018(4) -0.006(4) 0.020(4)
C9 0.050(4) 0.046(4) 0.046(4) 0.008(3) 0.007(3) 0.012(3)
C10 0.033(3) 0.033(3) 0.029(3) 0.002(2) 0.000(2) 0.003(3)
C11 0.042(3) 0.028(3) 0.044(4) 0.004(3) 0.002(3) 0.002(3)
C12 0.053(4) 0.036(3) 0.044(4) -0.005(3) 0.003(3) 0.016(3)
C13 0.044(4) 0.053(4) 0.036(3) -0.006(3) 0.006(3) 0.015(3)
C14 0.043(4) 0.048(4) 0.046(4) 0.002(3) 0.016(3) -0.002(3)
C15 0.040(3) 0.028(3) 0.048(4) 0.001(3) 0.010(3) -0.004(3)
C16 0.044(4) 0.030(3) 0.032(3) 0.008(3) -0.006(3) -0.010(3)
C17 0.039(4) 0.038(4) 0.061(4) -0.002(3) -0.005(3) -0.001(3)
C18 0.051(4) 0.056(5) 0.071(5) 0.006(4) 0.007(4) 0.001(4)
C19 0.034(4) 0.093(7) 0.065(5) 0.022(5) 0.009(4) -0.006(4)
C20 0.043(4) 0.117(8) 0.040(4) -0.008(5) -0.001(3) -0.030(5)
C21 0.057(5) 0.075(5) 0.032(4) -0.004(3) 0.002(3) -0.030(4)
C22 0.042(4) 0.044(4) 0.044(4) -0.018(3) -0.009(3) 0.010(3)
C23 0.035(3) 0.042(4) 0.058(4) 0.006(3) 0.005(3) 0.000(3)
C24 0.056(4) 0.059(5) 0.052(4) 0.005(4) 0.014(4) -0.006(4)
C25 0.064(5) 0.081(6) 0.053(5) -0.025(4) 0.018(4) -0.021(5)
C26 0.064(5) 0.127(9) 0.057(5) -0.039(5) 0.018(5) 0.018(6)
C27 0.055(5) 0.106(7) 0.061(5) -0.022(5) -0.006(4) 0.023(5)
C1S 0.101(7) 0.066(6) 0.070(6) 0.013(5) 0.003(5) -0.011(5)
Cl1A 0.147(2) 0.0607(13) 0.0690(14) 0.0030(11) 0.0316(15) -0.0008(15)
Cl1B 0.0872(15) 0.0662(13) 0.0696(13) -0.0005(11) 0.0120(12) -0.0231(12)

loop_
_atom_type_symbol
_atom_type_description
_atom_type_scat_dispersion_real
_atom_type_scat_dispersion_imag
_atom_type_scat_source
C C 0.0033 0.0016 'International Tables Vol C Tables 4.2.6.8 and 6.1.1.4'
H H 0.0000 0.0000 'International Tables Vol C Tables 4.2.6.8 and 6.1.1.4'
O O 0.0106 0.0060 'International Tables Vol C Tables 4.2.6.8 and 6.1.1.4'
P P 0.1023 0.0942 'International Tables Vol C Tables 4.2.6.8 and 6.1.1.4'
Cl Cl 0.1484 0.1585 'International Tables Vol C Tables 4.2.6.8 and 6.1.1.4'
Pd Pd -0.9988 1.0072 'International Tables Vol C Tables 4.2.6.8 and 6.1.1.4'

loop_
_geom_angle_atom_site_label_1
_geom_angle_atom_site_label_2
_geom_angle_atom_site_label_3
_geom_angle
P1 Pd1 P2 86.25(6)
P1 Pd1 Cl1 90.32(6)
P2 Pd1 Cl1 175.95(6)
P1 Pd1 Cl2 175.73(6)
P2 Pd1 Cl2 90.05(6)
Cl1 Pd1 Cl2 93.45(6)
C10 P1 C4 108.6(3)
C10 P1 C1 99.7(3)
C4 P1 C1 111.2(3)
C10 P1 C1B 115.4(7)
C4 P1 C1B 95.1(6)
C1 P1 C1B 19.0(6)
C10 P1 Pd1 113.8(2)
C4 P1 Pd1 114.1(2)
C1 P1 Pd1 108.5(2)
C1B P1 Pd1 108.5(6)
C16 P2 C22 107.8(3)
C16 P2 C2 112.3(4)
C22 P2 C2 98.6(3)
C16 P2 C2B 94.2(6)
C22 P2 C2B 118.2(6)
C2 P2 C2B 22.5(6)
C16 P2 Pd1 114.0(2)
C22 P2 Pd1 114.3(2)
C2 P2 Pd1 108.8(2)
C2B P2 Pd1 106.8(5)
C2B C1B P1 102.5(13)
C1B C2B C3B 101.1(14)
C1B C2B P2 117.2(12)
C3B C2B P2 122.6(11)
O1B C3B C2B 119.1(14)
C3 C1 C2 112.6(7)
C3 C1 P1 113.6(6)
C2 C1 P1 108.1(5)
C1 C2 P2 108.2(5)
O1 C3 C1 109.9(7)
C9 C4 C5 119.4(6)
C9 C4 P1 122.8(5)
C5 C4 P1 117.7(4)
C6 C5 C4 121.5(6)
C5 C6 C7 119.1(7)
C8 C7 C6 120.7(7)
C7 C8 C9 119.9(6)
C4 C9 C8 119.4(7)
C11 C10 C15 118.2(6)
C11 C10 P1 122.6(5)
C15 C10 P1 119.2(4)
C12 C11 C10 120.7(6)
C13 C12 C11 120.6(6)
C12 C13 C14 120.6(6)
C15 C14 C13 119.9(6)
C14 C15 C10 120.1(6)
C17 C16 C21 118.3(7)
C17 C16 P2 120.3(5)
C21 C16 P2 121.4(6)
C16 C17 C18 120.9(6)
C19 C18 C17 119.6(8)
C20 C19 C18 120.1(8)
C19 C20 C21 120.2(7)
C20 C21 C16 120.9(8)
C23 C22 C27 118.4(7)
C23 C22 P2 122.2(6)
C27 C22 P2 119.3(5)
C22 C23 C24 119.2(7)
C25 C24 C23 121.5(7)
C26 C25 C24 120.2(8)
C25 C26 C27 119.2(8)
C26 C27 C22 121.4(7)
Cl1A C1S Cl1B 112.1(5)

loop_
_geom_bond_atom_site_label_1
_geom_bond_atom_site_label_2
_geom_bond_distance
Pd1 P1 2.2252(15)
Pd1 P2 2.2279(15)
Pd1 Cl1 2.3410(14)
Pd1 Cl2 2.3638(15)
P1 C10 1.797(6)
P1 C4 1.805(6)
P1 C1 1.859(9)
P1 C1B 1.89(2)
P2 C16 1.812(7)
P2 C22 1.824(8)
P2 C2 1.843(6)
P2 C2B 1.874(9)
O1B C3B 1.468(10)
C1B C2B 1.543(10)
C2B C3B 1.546(16)
O1 C3 1.462(7)
C1 C3 1.520(11)
C1 C2 1.530(8)
C4 C9 1.378(8)
C4 C5 1.381(9)
C5 C6 1.369(9)
C6 C7 1.385(10)
C7 C8 1.362(11)
C8 C9 1.408(10)
C10 C11 1.395(8)
C10 C15 1.407(8)
C11 C12 1.371(9)
C12 C13 1.357(10)
C13 C14 1.382(9)
C14 C15 1.380(9)
C16 C17 1.375(9)
C16 C21 1.381(8)
C17 C18 1.378(10)
C18 C19 1.378(10)
C19 C20 1.354(12)
C20 C21 1.375(11)
C22 C23 1.367(8)
C22 C27 1.395(11)
C23 C24 1.380(10)
C24 C25 1.358(11)
C25 C26 1.352(11)
C26 C27 1.368(12)
C1S Cl1A 1.728(8)
C1S Cl1B 1.739(9)
